data_7715035
loop_
_publ_author_name
'Hu, Mei'
'Wang, Jialong'
'Tuerhong, Nuerbiye'
'Zhang, Zhiyuan'
'Jing, Qun'
'Chen, Zhaohui'
'Yang, Yonglei'
'Lee, Ming-Hsien'

_publ_section_title
;
 Novel antimony phosphates with enlarged birefringence induced by lone
 pair cations.
;
_journal_issue 7
_journal_name_full 'Dalton transactions (Cambridge, England : 2003)'
_journal_page_first 3377
_journal_page_last 3385
_journal_paper_doi 10.1039/d3dt03833e
_journal_volume 53
_journal_year 2024
_chemical_formula_moiety 'H4 O19 P4 Sb4, 2(H4 N)'
_chemical_formula_sum 'H12 N2 O19 P4 Sb4'
_chemical_formula_weight 955.00
_space_group_crystal_system triclinic
_space_group_IT_number 2
_space_group_name_Hall '-P 1'
_space_group_name_H-M_alt 'P -1'
_atom_sites_solution_hydrogens difmap
_atom_sites_solution_primary iterative
_audit_creation_date 2023-02-20
_audit_creation_method
;
Olex2 1.3
(compiled 2020.11.12 svn.r5f609507 for OlexSys, GUI svn.r6408)
;
_audit_update_record
;
2023-09-20 deposited with the CCDC.	2024-01-18 downloaded from the CCDC.
;
_cell_angle_alpha 85.297(4)
_cell_angle_beta 81.574(4)
_cell_angle_gamma 70.609(3)
_cell_formula_units_Z 2
_cell_length_a 7.2569(5)
_cell_length_b 7.3904(5)
_cell_length_c 18.9055(14)
_cell_measurement_reflns_used 9909
_cell_measurement_temperature 298.00
_cell_measurement_theta_max 27.45
_cell_measurement_theta_min 3.09
_cell_volume 945.49(12)
_computing_cell_refinement 'SAINT V8.40B (?, 2016)'
_computing_data_reduction 'SAINT V8.40B (?, 2016)'
_computing_molecular_graphics 'Olex2 1.3 (Dolomanov et al., 2009)'
_computing_publication_material 'Olex2 1.3 (Dolomanov et al., 2009)'
_computing_structure_refinement 'SHELXL 2018/3 (Sheldrick, 2015)'
_computing_structure_solution 'olex2.solve 1.3 (Bourhis et al., 2015)'
_diffrn_ambient_temperature 298.0
_diffrn_measured_fraction_theta_full 0.996
_diffrn_measured_fraction_theta_max 0.995
_diffrn_measurement_device_type 'Bruker APEX-II CCD'
_diffrn_measurement_method '\f and \w scans'
_diffrn_radiation_type MoK\a
_diffrn_radiation_wavelength 0.71073
_diffrn_reflns_av_R_equivalents 0.0610
_diffrn_reflns_av_unetI/netI 0.0279
_diffrn_reflns_Laue_measured_fraction_full 0.996
_diffrn_reflns_Laue_measured_fraction_max 0.995
_diffrn_reflns_limit_h_max 9
_diffrn_reflns_limit_h_min -9
_diffrn_reflns_limit_k_max 9
_diffrn_reflns_limit_k_min -9
_diffrn_reflns_limit_l_max 24
_diffrn_reflns_limit_l_min -24
_diffrn_reflns_number 49817
_diffrn_reflns_point_group_measured_fraction_full 0.996
_diffrn_reflns_point_group_measured_fraction_max 0.995
_diffrn_reflns_theta_full 25.242
_diffrn_reflns_theta_max 27.486
_diffrn_reflns_theta_min 2.179
_exptl_absorpt_coefficient_mu 6.089
_exptl_absorpt_correction_T_max 0.7456
_exptl_absorpt_correction_T_min 0.6527
_exptl_absorpt_correction_type multi-scan
_exptl_absorpt_process_details
;
SADABS-2016/2 (Bruker,2016/2) was used for absorption correction.
wR2(int) was 0.1422 before and 0.0679 after correction.
The Ratio of minimum to maximum transmission is 0.8754.
The \l/2 correction factor is Not present.
;
_exptl_crystal_colour 'clear light colourless'
_exptl_crystal_colour_lustre clear
_exptl_crystal_colour_modifier light
_exptl_crystal_colour_primary colourless
_exptl_crystal_density_diffrn 3.354
_exptl_crystal_description block
_exptl_crystal_F_000 884
_exptl_crystal_size_max 0.083
_exptl_crystal_size_mid 0.073
_exptl_crystal_size_min 0.05
_refine_diff_density_max 1.237
_refine_diff_density_min -0.950
_refine_diff_density_rms 0.154
_refine_ls_extinction_method none
_refine_ls_goodness_of_fit_ref 1.132
_refine_ls_hydrogen_treatment constr
_refine_ls_matrix_type full
_refine_ls_number_parameters 262
_refine_ls_number_reflns 4314
_refine_ls_number_restraints 6
_refine_ls_restrained_S_all 1.146
_refine_ls_R_factor_all 0.0288
_refine_ls_R_factor_gt 0.0227
_refine_ls_shift/su_max 0.003
_refine_ls_shift/su_mean 0.000
_refine_ls_structure_factor_coef Fsqd
_refine_ls_weighting_details 'w=1/[\s^2^(Fo^2^)+(0.0080P)^2^+3.2026P] where P=(Fo^2^+2Fc^2^)/3'
_refine_ls_weighting_scheme calc
_refine_ls_wR_factor_gt 0.0450
_refine_ls_wR_factor_ref 0.0508
_reflns_Friedel_coverage 0.000
_reflns_number_gt 3734
_reflns_number_total 4314
_reflns_threshold_expression 'I > 2\s(I)'
_cod_data_source_file d3dt03833e2.cif
_cod_data_source_block sbponh
_cod_depositor_comments 'Adding full bibliography for 7715034--7715035.cif.'
_cod_database_code 7715035
_shelx_shelxl_version_number 2018/3
_shelx_space_group_comment
;
The symmetry employed for this shelxl refinement is uniquely defined
by the following loop, which should always be used as a source of
symmetry information in preference to the above space-group names.
They are only intended as comments.
;
_shelx_estimated_absorpt_t_max 0.751
_shelx_estimated_absorpt_t_min 0.632
_olex2_refinement_description
;
1. Fixed Uiso
 At 1.5 times of:
  All N(H,H,H,H) groups, All O(H) groups, All O(H,H) groups
2. Uiso/Uaniso restraints and constraints
Uanis(O18) \\sim Ueq: with sigma of 0.001 and sigma for terminal atoms of 0.002
3.a Riding coordinates:
 O15(H15), O18(H18A,H18B), O19(H19), N1(H1A,H1B,H1C,H1D), N2(H2A,H2B,H2C,H2D)
;
_olex2_submission_special_instructions 'No special instructions were received'

loop_
_space_group_symop_operation_xyz
'x, y, z'
'-x, -y, -z'

loop_
_atom_site_label
_atom_site_type_symbol
_atom_site_fract_x
_atom_site_fract_y
_atom_site_fract_z
_atom_site_U_iso_or_equiv
_atom_site_adp_type
_atom_site_occupancy
_atom_site_site_symmetry_order
_atom_site_calc_flag
_atom_site_refinement_flags_posn
_atom_site_refinement_flags_adp
_atom_site_refinement_flags_occupancy
_atom_site_disorder_assembly
_atom_site_disorder_group
Sb1 Sb 0.94787(4) 0.89180(3) 0.88191(2) 0.01355(6) Uani 1 1 d . . . . .
Sb2 Sb 0.65088(4) 0.61612(3) 0.87905(2) 0.01356(6) Uani 1 1 d . . . . .
Sb3 Sb 0.83747(4) 0.91500(3) 0.61699(2) 0.01350(6) Uani 1 1 d . . . . .
Sb4 Sb 0.56193(4) 0.61213(3) 0.61752(2) 0.01481(6) Uani 1 1 d . . . . .
P1 P 1.00647(14) 0.56318(13) 0.73455(5) 0.01393(18) Uani 1 1 d . . . . .
P2 P 0.71172(14) 0.23910(13) 0.99155(5) 0.01159(18) Uani 1 1 d . . . . .
P3 P 0.23333(14) 0.70479(13) 0.50241(5) 0.01224(18) Uani 1 1 d . . . . .
P4 P 0.63113(15) 1.12456(14) 0.77407(5) 0.01538(19) Uani 1 1 d . . . . .
O1 O 0.4892(4) 0.2985(4) 1.01511(14) 0.0172(5) Uani 1 1 d . . . . .
O2 O 0.7930(4) 0.0221(4) 0.97755(14) 0.0165(5) Uani 1 1 d . . . . .
O3 O 0.0081(4) 0.7866(4) 0.51513(14) 0.0178(6) Uani 1 1 d . . . . .
O4 O 1.0478(4) 0.7244(4) 0.76607(15) 0.0228(6) Uani 1 1 d . . . . .
O5 O 0.8668(4) 0.6698(4) 0.91289(13) 0.0136(5) Uani 1 1 d . . . . .
O6 O 0.6296(4) 0.8405(4) 0.58504(13) 0.0129(5) Uani 1 1 d . . . . .
O7 O 0.8993(4) 0.6265(4) 0.66806(15) 0.0220(6) Uani 1 1 d . . . . .
O8 O 0.6714(4) 0.9920(4) 0.84170(15) 0.0200(6) Uani 1 1 d . . . . .
O9 O 0.7514(4) 0.3428(4) 0.91863(14) 0.0193(6) Uani 1 1 d . . . . .
O10 O 0.2997(4) 0.4927(4) 0.48252(14) 0.0181(6) Uani 1 1 d . . . . .
O11 O 0.4573(4) 1.3009(4) 0.79289(15) 0.0255(7) Uani 1 1 d . . . . .
O12 O 0.8849(5) 0.4703(4) 0.79056(15) 0.0224(6) Uani 1 1 d . . . . .
O13 O 0.6027(4) 1.0151(4) 0.71406(15) 0.0221(6) Uani 1 1 d . . . . .
O14 O 0.3205(4) 0.8164(4) 0.44316(16) 0.0220(6) Uani 1 1 d . . . . .
O15 O 1.2033(4) 0.4038(4) 0.70760(15) 0.0257(7) Uani 1 1 d . . . . .
H15 H 1.290155 0.365440 0.742101 0.039 Uiso 1 1 d R U . . .
O16 O 0.8145(4) 0.2870(4) 1.04757(16) 0.0224(6) Uani 1 1 d . . . . .
O17 O 0.3073(4) 0.7182(4) 0.57411(15) 0.0205(6) Uani 1 1 d . . . . .
O18 O 0.3419(5) 0.8425(5) 0.6996(2) 0.0414(9) Uani 1 1 d . U . . .
H18A H 0.392631 0.916329 0.717740 0.062 Uiso 1 1 d R U . . .
H18B H 0.241031 0.835069 0.727820 0.062 Uiso 1 1 d R U . . .
O19 O 0.8229(4) 1.1764(4) 0.74672(15) 0.0227(6) Uani 1 1 d . . . . .
H19 H 0.841934 1.285906 0.761121 0.034 Uiso 1 1 d R U . . .
N1 N 1.2052(5) 0.3178(5) 0.92183(19) 0.0232(7) Uani 1 1 d . . . . .
H1A H 1.280703 0.257745 0.960035 0.035 Uiso 1 1 d R U . . .
H1B H 1.151083 0.453925 0.928495 0.035 Uiso 1 1 d R U . . .
H1C H 1.289833 0.291225 0.876875 0.035 Uiso 1 1 d R U . . .
H1D H 1.098033 0.269145 0.922295 0.035 Uiso 1 1 d R U . . .
N2 N 0.2704(5) 1.1768(5) 0.58349(19) 0.0243(8) Uani 1 1 d . . . . .
H2A H 0.223840 1.246133 0.626889 0.036 Uiso 1 1 d R U . . .
H2B H 0.168760 1.218763 0.553149 0.036 Uiso 1 1 d R U . . .
H2C H 0.392490 1.192293 0.563009 0.036 Uiso 1 1 d R U . . .
H2D H 0.294920 1.042403 0.594729 0.036 Uiso 1 1 d R U . . .

loop_
_atom_site_aniso_label
_atom_site_aniso_U_11
_atom_site_aniso_U_22
_atom_site_aniso_U_33
_atom_site_aniso_U_23
_atom_site_aniso_U_13
_atom_site_aniso_U_12
Sb1 0.01338(12) 0.01303(11) 0.01451(12) -0.00073(9) 0.00007(9) -0.00539(10)
Sb2 0.01280(12) 0.01391(12) 0.01438(12) 0.00020(9) -0.00310(9) -0.00447(10)
Sb3 0.01188(12) 0.01464(12) 0.01471(12) -0.00179(9) -0.00131(9) -0.00516(10)
Sb4 0.01593(13) 0.01456(12) 0.01480(12) 0.00051(9) -0.00230(9) -0.00620(10)
P1 0.0132(5) 0.0124(4) 0.0146(4) -0.0007(3) 0.0002(4) -0.0029(4)
P2 0.0100(4) 0.0113(4) 0.0128(4) -0.0015(3) -0.0005(3) -0.0028(4)
P3 0.0103(4) 0.0110(4) 0.0147(4) -0.0016(3) 0.0002(3) -0.0030(4)
P4 0.0146(5) 0.0152(4) 0.0148(4) -0.0027(4) -0.0023(4) -0.0022(4)
O1 0.0135(13) 0.0198(13) 0.0182(13) -0.0024(11) 0.0001(11) -0.0055(11)
O2 0.0207(14) 0.0112(12) 0.0151(12) -0.0029(10) 0.0013(11) -0.0029(11)
O3 0.0097(13) 0.0212(14) 0.0208(14) -0.0040(11) -0.0008(11) -0.0024(11)
O4 0.0247(16) 0.0224(14) 0.0238(15) -0.0044(12) 0.0050(12) -0.0135(13)
O5 0.0164(13) 0.0118(12) 0.0133(12) 0.0012(10) -0.0030(10) -0.0053(10)
O6 0.0112(12) 0.0131(12) 0.0145(12) 0.0009(10) -0.0019(10) -0.0041(10)
O7 0.0236(15) 0.0183(13) 0.0238(14) 0.0051(11) -0.0085(12) -0.0053(12)
O8 0.0159(14) 0.0227(14) 0.0220(14) 0.0037(11) -0.0061(11) -0.0068(12)
O9 0.0241(15) 0.0119(12) 0.0185(13) 0.0020(10) 0.0038(11) -0.0044(11)
O10 0.0196(14) 0.0132(12) 0.0205(13) -0.0041(11) 0.0037(11) -0.0056(11)
O11 0.0243(16) 0.0237(15) 0.0196(14) -0.0036(12) -0.0039(12) 0.0051(13)
O12 0.0303(17) 0.0194(14) 0.0211(14) -0.0030(11) 0.0051(12) -0.0160(13)
O13 0.0193(15) 0.0307(16) 0.0203(14) -0.0125(12) -0.0003(11) -0.0116(13)
O14 0.0175(14) 0.0161(13) 0.0291(15) 0.0055(12) 0.0038(12) -0.0052(12)
O15 0.0212(16) 0.0264(15) 0.0208(14) -0.0088(12) -0.0053(12) 0.0067(13)
O16 0.0196(15) 0.0201(14) 0.0272(15) -0.0056(12) -0.0098(12) -0.0018(12)
O17 0.0127(13) 0.0248(14) 0.0224(14) -0.0069(12) -0.0041(11) -0.0019(12)
O18 0.0417(16) 0.0483(16) 0.0415(15) -0.0129(13) 0.0051(13) -0.0261(13)
O19 0.0224(15) 0.0215(14) 0.0266(15) -0.0095(12) 0.0031(12) -0.0111(12)
N1 0.0229(19) 0.0218(17) 0.0246(18) 0.0007(14) -0.0038(15) -0.0068(15)
N2 0.0225(19) 0.0249(18) 0.0243(18) 0.0009(15) -0.0038(15) -0.0061(15)

loop_
_atom_type_symbol
_atom_type_description
_atom_type_scat_dispersion_real
_atom_type_scat_dispersion_imag
_atom_type_scat_source
H H 0.0000 0.0000 'International Tables Vol C Tables 4.2.6.8 and 6.1.1.4'
N N 0.0061 0.0033 'International Tables Vol C Tables 4.2.6.8 and 6.1.1.4'
O O 0.0106 0.0060 'International Tables Vol C Tables 4.2.6.8 and 6.1.1.4'
P P 0.1023 0.0942 'International Tables Vol C Tables 4.2.6.8 and 6.1.1.4'
Sb Sb -0.5866 1.5461 'International Tables Vol C Tables 4.2.6.8 and 6.1.1.4'

loop_
_geom_angle_atom_site_label_1
_geom_angle_atom_site_label_2
_geom_angle_atom_site_label_3
_geom_angle
_geom_angle_site_symmetry_1
_geom_angle_site_symmetry_3
_geom_angle_publ_flag
O2 Sb1 O4 164.95(10) 1_565 . ?
O2 Sb1 O8 85.91(11) 1_565 . ?
O2 Sb1 O16 85.40(10) 1_565 2_767 ?
O5 Sb1 O2 88.38(10) . 1_565 ?
O5 Sb1 O4 82.26(10) . . ?
O5 Sb1 O8 83.05(11) . . ?
O5 Sb1 O16 76.57(11) . 2_767 ?
O8 Sb1 O4 81.30(11) . . ?
O8 Sb1 O16 158.02(11) . 2_767 ?
O16 Sb1 O4 103.71(10) 2_767 . ?
O1 Sb2 O12 159.76(11) 2_667 . ?
O5 Sb2 O1 81.82(10) . 2_667 ?
O5 Sb2 O9 89.65(11) . . ?
O5 Sb2 O12 83.58(11) . . ?
O9 Sb2 O1 88.36(11) . 2_667 ?
O9 Sb2 O12 77.59(10) . . ?
O3 Sb3 O13 165.13(10) 1_655 . ?
O3 Sb3 O14 90.50(10) 1_655 2_676 ?
O6 Sb3 O3 83.18(10) . 1_655 ?
O6 Sb3 O7 80.50(10) . . ?
O6 Sb3 O13 82.07(10) . . ?
O6 Sb3 O14 78.90(10) . 2_676 ?
O7 Sb3 O3 89.86(11) . 1_655 ?
O7 Sb3 O13 85.88(11) . . ?
O7 Sb3 O14 159.21(11) . 2_676 ?
O14 Sb3 O13 88.49(11) 2_676 . ?
O6 Sb4 O10 85.27(10) . 2_666 ?
O6 Sb4 O17 90.51(11) . . ?
O6 Sb4 O18 78.80(11) . . ?
O10 Sb4 O18 155.92(12) 2_666 . ?
O17 Sb4 O10 87.98(11) . 2_666 ?
O17 Sb4 O18 74.33(12) . . ?
O4 P1 O7 113.15(17) . . ?
O4 P1 O12 110.92(16) . . ?
O4 P1 O15 110.72(17) . . ?
O7 P1 O12 109.05(17) . . ?
O7 P1 O15 104.44(16) . . ?
O12 P1 O15 108.27(17) . . ?
O1 P2 O2 109.62(15) . . ?
O1 P2 O9 109.28(15) . . ?
O2 P2 O9 106.00(15) . . ?
O16 P2 O1 110.52(16) . . ?
O16 P2 O2 110.63(16) . . ?
O16 P2 O9 110.69(17) . . ?
O3 P3 O10 110.36(16) . . ?
O3 P3 O17 106.47(15) . . ?
O10 P3 O17 109.07(16) . . ?
O14 P3 O3 111.99(16) . . ?
O14 P3 O10 108.86(16) . . ?
O14 P3 O17 110.03(17) . . ?
O8 P4 O19 107.37(16) . . ?
O11 P4 O8 109.21(17) . . ?
O11 P4 O13 112.96(18) . . ?
O11 P4 O19 111.72(18) . . ?
O13 P4 O8 110.16(17) . . ?
O13 P4 O19 105.24(16) . . ?
P2 O1 Sb2 124.77(16) . 2_667 ?
P2 O2 Sb1 127.02(15) . 1_545 ?
P3 O3 Sb3 123.96(15) . 1_455 ?
P1 O4 Sb1 135.95(16) . . ?
Sb1 O5 Sb2 124.19(13) . . ?
Sb4 O6 Sb3 125.47(13) . . ?
P1 O7 Sb3 123.80(17) . . ?
P4 O8 Sb1 123.79(16) . . ?
P2 O9 Sb2 134.62(17) . . ?
P3 O10 Sb4 124.97(15) . 2_666 ?
P1 O12 Sb2 127.53(16) . . ?
P4 O13 Sb3 122.63(16) . . ?
P3 O14 Sb3 128.08(16) . 2_676 ?
P1 O15 H15 112.4 . . ?
P2 O16 Sb1 134.40(17) . 2_767 ?
P3 O17 Sb4 137.21(17) . . ?
Sb4 O18 H18A 116.0 . . ?
Sb4 O18 H18B 129.1 . . ?
H18A O18 H18B 109.0 . . ?
P4 O19 H19 121.9 . . ?
H1A N1 H1B 109.4 . . ?
H1A N1 H1C 108.9 . . ?
H1A N1 H1D 110.0 . . ?
H1B N1 H1C 110.6 . . ?
H1B N1 H1D 108.1 . . ?
H1C N1 H1D 109.9 . . ?
H2A N2 H2B 108.2 . . ?
H2A N2 H2C 109.4 . . ?
H2A N2 H2D 109.0 . . ?
H2B N2 H2C 114.7 . . ?
H2B N2 H2D 108.1 . . ?
H2C N2 H2D 107.3 . . ?

loop_
_geom_bond_atom_site_label_1
_geom_bond_atom_site_label_2
_geom_bond_distance
_geom_bond_site_symmetry_2
_geom_bond_publ_flag
Sb1 O2 2.105(3) 1_565 ?
Sb1 O4 2.497(3) . ?
Sb1 O5 1.940(2) . ?
Sb1 O8 2.126(3) . ?
Sb1 O16 2.317(3) 2_767 ?
Sb2 O1 2.150(3) 2_667 ?
Sb2 O5 1.942(3) . ?
Sb2 O9 2.026(3) . ?
Sb2 O12 2.257(3) . ?
Sb3 O3 2.228(3) 1_655 ?
Sb3 O6 1.953(3) . ?
Sb3 O7 2.198(3) . ?
Sb3 O13 2.299(3) . ?
Sb3 O14 2.247(3) 2_676 ?
Sb4 O6 1.939(2) . ?
Sb4 O10 2.086(3) 2_666 ?
Sb4 O17 2.020(3) . ?
Sb4 O18 2.400(4) . ?
P1 O4 1.507(3) . ?
P1 O7 1.534(3) . ?
P1 O12 1.543(3) . ?
P1 O15 1.567(3) . ?
P2 O1 1.533(3) . ?
P2 O2 1.544(3) . ?
P2 O9 1.558(3) . ?
P2 O16 1.507(3) . ?
P3 O3 1.532(3) . ?
P3 O10 1.540(3) . ?
P3 O14 1.524(3) . ?
P3 O17 1.551(3) . ?
P4 O8 1.547(3) . ?
P4 O11 1.506(3) . ?
P4 O13 1.521(3) . ?
P4 O19 1.569(3) . ?
O15 H15 0.9351 . ?
O18 H18A 0.8672 . ?
O18 H18B 0.8550 . ?
O19 H19 0.9322 . ?
N1 H1A 0.9595 . ?
N1 H1B 0.9622 . ?
N1 H1C 0.9656 . ?
N1 H1D 0.9580 . ?
N2 H2A 0.9604 . ?
N2 H2B 0.9550 . ?
N2 H2C 0.9527 . ?
N2 H2D 0.9607 . ?

loop_
_geom_hbond_atom_site_label_D
_geom_hbond_atom_site_label_H
_geom_hbond_atom_site_label_A
_geom_hbond_distance_DH
_geom_hbond_distance_HA
_geom_hbond_distance_DA
_geom_hbond_angle_DHA
_geom_hbond_site_symmetry_A
_geom_hbond_publ_flag
O18 H18A O13 0.87 1.89 2.664(5) 148.2 . yes
N1 H1A O1 0.96 2.07 2.865(4) 139.2 1_655 yes
N1 H1C O11 0.97 1.86 2.810(5) 165.5 1_645 yes
N2 H2A O15 0.96 1.95 2.885(5) 162.7 1_465 yes
N2 H2B O3 0.95 1.96 2.880(4) 160.9 2_576 yes

loop_
_geom_torsion_atom_site_label_1
_geom_torsion_atom_site_label_2
_geom_torsion_atom_site_label_3
_geom_torsion_atom_site_label_4
_geom_torsion
_geom_torsion_site_symmetry_1
_geom_torsion_site_symmetry_2
_geom_torsion_site_symmetry_3
_geom_torsion_site_symmetry_4
_geom_torsion_publ_flag
O1 P2 O2 Sb1 122.67(19) . . . 1_545 ?
O1 P2 O9 Sb2 46.4(3) . . . . ?
O1 P2 O16 Sb1 118.7(2) . . . 2_767 ?
O2 P2 O1 Sb2 110.63(19) . . . 2_667 ?
O2 P2 O9 Sb2 164.5(2) . . . . ?
O2 P2 O16 Sb1 -2.9(3) . . . 2_767 ?
O3 P3 O10 Sb4 112.1(2) . . . 2_666 ?
O3 P3 O14 Sb3 5.0(3) . . . 2_676 ?
O3 P3 O17 Sb4 166.8(2) . . . . ?
O4 P1 O7 Sb3 5.8(3) . . . . ?
O4 P1 O12 Sb2 34.0(3) . . . . ?
O7 P1 O4 Sb1 117.2(2) . . . . ?
O7 P1 O12 Sb2 -91.2(2) . . . . ?
O8 P4 O13 Sb3 -106.1(2) . . . . ?
O9 P2 O1 Sb2 -133.60(18) . . . 2_667 ?
O9 P2 O2 Sb1 4.8(2) . . . 1_545 ?
O9 P2 O16 Sb1 -120.1(2) . . . 2_767 ?
O10 P3 O3 Sb3 122.10(18) . . . 1_455 ?
O10 P3 O14 Sb3 127.4(2) . . . 2_676 ?
O10 P3 O17 Sb4 47.7(3) . . . . ?
O11 P4 O8 Sb1 -124.9(2) . . . . ?
O11 P4 O13 Sb3 131.5(2) . . . . ?
O12 P1 O4 Sb1 -5.7(3) . . . . ?
O12 P1 O7 Sb3 129.71(19) . . . . ?
O13 P4 O8 Sb1 110.5(2) . . . . ?
O14 P3 O3 Sb3 -116.45(19) . . . 1_455 ?
O14 P3 O10 Sb4 -11.1(2) . . . 2_666 ?
O14 P3 O17 Sb4 -71.6(3) . . . . ?
O15 P1 O4 Sb1 -126.0(2) . . . . ?
O15 P1 O7 Sb3 -114.7(2) . . . . ?
O15 P1 O12 Sb2 155.69(19) . . . . ?
O16 P2 O1 Sb2 -11.6(2) . . . 2_667 ?
O16 P2 O2 Sb1 -115.2(2) . . . 1_545 ?
O16 P2 O9 Sb2 -75.5(3) . . . . ?
O17 P3 O3 Sb3 3.9(2) . . . 1_455 ?
O17 P3 O10 Sb4 -131.22(19) . . . 2_666 ?
O17 P3 O14 Sb3 -113.2(2) . . . 2_676 ?
O19 P4 O8 Sb1 -3.6(2) . . . . ?
O19 P4 O13 Sb3 9.4(2) . . . . ?
